data_7021369
loop_
_publ_author_name
'Suttil, James A.'
'Shaw, Miranda F.'
'McGuinness, David S.'
'Gardiner, Michael G.'
'Evans, Stephen J.'

_publ_section_title
;
 Synthesis of Ti(iv) complexes of donor-functionalised phenoxy-imine
 tridentates and their evaluation in ethylene oligomerisation and
 polymerisation.
;
_journal_issue 25
_journal_name_full 'Dalton transactions (Cambridge, England : 2003)'
_journal_page_first 9129
_journal_page_last 9138
_journal_paper_doi 10.1039/c3dt32465f
_journal_volume 42
_journal_year 2013
_chemical_formula_sum 'C29 H37 N O2'
_chemical_formula_weight 431.60
_chemical_name_systematic
;
?
;
_space_group_IT_number 15
_symmetry_cell_setting monoclinic
_symmetry_Int_Tables_number 15
_symmetry_space_group_name_Hall '-C 2yc'
_symmetry_space_group_name_H-M 'C 1 2/c 1'
_atom_sites_solution_hydrogens geom
_atom_sites_solution_primary direct
_atom_sites_solution_secondary difmap
_audit_creation_method SHELXL-97
_cell_angle_alpha 90.00
_cell_angle_beta 107.509(4)
_cell_angle_gamma 90.00
_cell_formula_units_Z 8
_cell_length_a 26.9936(15)
_cell_length_b 10.4290(19)
_cell_length_c 18.5420(17)
_cell_measurement_reflns_used 32032
_cell_measurement_temperature 100(2)
_cell_measurement_theta_max 28.72
_cell_measurement_theta_min 1.58
_cell_volume 4978.0(11)
_computing_cell_refinement XDS
_computing_data_collection BLU-ICE
_computing_data_reduction XDS
_computing_molecular_graphics
;
'X-SEED (Barbour, 2008) and ORTEPIII (Farrugia, 1998)'
;
_computing_publication_material 'WinGX (Farrugia, 1999)'
_computing_structure_refinement 'SHELXL-97 (Sheldrick, 1997)'
_computing_structure_solution 'SHELXS-97 (Sheldrick, 1990)'
_diffrn_ambient_temperature 100(2)
_diffrn_detector_area_resol_mean 'ADSC Q210'
_diffrn_measured_fraction_theta_full 0.955
_diffrn_measured_fraction_theta_max 0.955
_diffrn_measurement_device_type '3-BM1 Australian Synchrotron'
_diffrn_measurement_method Rotation
_diffrn_radiation_monochromator Si<111>
_diffrn_radiation_source 'synchrotron BM'
_diffrn_radiation_type Synchrotron
_diffrn_radiation_wavelength 0.71070
_diffrn_reflns_av_R_equivalents 0.0323
_diffrn_reflns_av_sigmaI/netI 0.0173
_diffrn_reflns_limit_h_max 34
_diffrn_reflns_limit_h_min -35
_diffrn_reflns_limit_k_max 13
_diffrn_reflns_limit_k_min -13
_diffrn_reflns_limit_l_max 24
_diffrn_reflns_limit_l_min -24
_diffrn_reflns_number 41288
_diffrn_reflns_theta_full 28.73
_diffrn_reflns_theta_max 28.72
_diffrn_reflns_theta_min 1.58
_exptl_absorpt_coefficient_mu 0.071
_exptl_absorpt_correction_type none
_exptl_crystal_colour colourless
_exptl_crystal_density_diffrn 1.152
_exptl_crystal_density_method 'not measured'
_exptl_crystal_description prism
_exptl_crystal_F_000 1872
_exptl_crystal_size_max 0.20
_exptl_crystal_size_mid 0.15
_exptl_crystal_size_min 0.10
_refine_diff_density_max 0.572
_refine_diff_density_min -0.285
_refine_diff_density_rms 0.046
_refine_ls_extinction_method none
_refine_ls_goodness_of_fit_ref 1.041
_refine_ls_hydrogen_treatment mixed
_refine_ls_matrix_type full
_refine_ls_number_parameters 293
_refine_ls_number_reflns 6157
_refine_ls_number_restraints 0
_refine_ls_restrained_S_all 1.041
_refine_ls_R_factor_all 0.0535
_refine_ls_R_factor_gt 0.0486
_refine_ls_shift/su_max 0.001
_refine_ls_shift/su_mean 0.000
_refine_ls_structure_factor_coef Fsqd
_refine_ls_weighting_details 'calc w=1/[\s^2^(Fo^2^)+(0.0665P)^2^+4.0125P] where P=(Fo^2^+2Fc^2^)/3'
_refine_ls_weighting_scheme calc
_refine_ls_wR_factor_gt 0.1281
_refine_ls_wR_factor_ref 0.1321
_reflns_number_gt 5469
_reflns_number_total 6157
_reflns_threshold_expression >2sigma(I)
_cod_data_source_file c3dt32465f.txt
_cod_data_source_block d:\as24js25
_cod_original_sg_symbol_H-M C2/c
_cod_database_code 7021369

loop_
_symmetry_equiv_pos_as_xyz
'x, y, z'
'-x, y, -z+1/2'
'x+1/2, y+1/2, z'
'-x+1/2, y+1/2, -z+1/2'
'-x, -y, -z'
'x, -y, z-1/2'
'-x+1/2, -y+1/2, -z'
'x+1/2, -y+1/2, z-1/2'

loop_
_atom_site_label
_atom_site_type_symbol
_atom_site_fract_x
_atom_site_fract_y
_atom_site_fract_z
_atom_site_U_iso_or_equiv
_atom_site_adp_type
_atom_site_occupancy
_atom_site_symmetry_multiplicity
_atom_site_calc_flag
_atom_site_refinement_flags
O1 O 0.05191(3) 0.71823(9) 0.09830(4) 0.0279(2) Uani 1 1 d .
O2 O 0.16460(3) 0.70956(9) 0.18995(5) 0.02692(19) Uani 1 1 d .
N1 N 0.12200(3) 0.64728(10) 0.01872(5) 0.0219(2) Uani 1 1 d .
C1 C 0.01513(4) 0.71190(12) 0.02856(6) 0.0226(2) Uani 1 1 d .
C2 C 0.02593(4) 0.64293(12) -0.02935(6) 0.0224(2) Uani 1 1 d .
C3 C -0.01032(4) 0.63917(12) -0.10098(6) 0.0233(2) Uani 1 1 d .
H3 H -0.0023 0.5928 -0.1402 0.028 Uiso 1 1 calc R
C4 C -0.05780(4) 0.70153(12) -0.11655(6) 0.0230(2) Uani 1 1 d .
C5 C -0.06792(4) 0.76731(12) -0.05668(6) 0.0235(2) Uani 1 1 d .
H5 H -0.1004 0.8098 -0.0662 0.028 Uiso 1 1 calc R
C6 C -0.03304(4) 0.77413(12) 0.01643(6) 0.0228(2) Uani 1 1 d .
C7 C -0.04630(4) 0.84627(13) 0.08045(7) 0.0270(2) Uani 1 1 d .
C8 C -0.00895(5) 0.95968(14) 0.10733(8) 0.0349(3) Uani 1 1 d .
H8A H 0.0269 0.9281 0.1242 0.052 Uiso 1 1 calc R
H8B H -0.0169 1.0030 0.1494 0.052 Uiso 1 1 calc R
H8C H -0.0130 1.0203 0.0655 0.052 Uiso 1 1 calc R
C9 C -0.04282(5) 0.75448(15) 0.14690(7) 0.0344(3) Uani 1 1 d .
H9A H -0.0078 0.7180 0.1648 0.052 Uiso 1 1 calc R
H9B H -0.0682 0.6853 0.1300 0.052 Uiso 1 1 calc R
H9C H -0.0502 0.8018 0.1881 0.052 Uiso 1 1 calc R
C10 C -0.10177(5) 0.90048(15) 0.05469(8) 0.0344(3) Uani 1 1 d .
H10A H -0.1088 0.9456 0.0969 0.052 Uiso 1 1 calc R
H10B H -0.1266 0.8301 0.0380 0.052 Uiso 1 1 calc R
H10C H -0.1053 0.9603 0.0127 0.052 Uiso 1 1 calc R
C11 C -0.09690(4) 0.70307(13) -0.19618(6) 0.0260(2) Uani 1 1 d .
C12 C -0.15136(5) 0.66655(19) -0.19336(8) 0.0439(4) Uani 1 1 d .
H12A H -0.1504 0.5805 -0.1717 0.066 Uiso 1 1 calc R
H12B H -0.1757 0.6674 -0.2447 0.066 Uiso 1 1 calc R
H12C H -0.1628 0.7284 -0.1619 0.066 Uiso 1 1 calc R
C13 C -0.09753(6) 0.83636(15) -0.22958(8) 0.0417(3) Uani 1 1 d .
H13A H -0.1224 0.8384 -0.2805 0.063 Uiso 1 1 calc R
H13B H -0.0628 0.8575 -0.2323 0.063 Uiso 1 1 calc R
H13C H -0.1079 0.8991 -0.1975 0.063 Uiso 1 1 calc R
C14 C -0.08181(5) 0.60646(16) -0.24871(7) 0.0378(3) Uani 1 1 d .
H14A H -0.0811 0.5198 -0.2280 0.057 Uiso 1 1 calc R
H14B H -0.0474 0.6280 -0.2525 0.057 Uiso 1 1 calc R
H14C H -0.1073 0.6101 -0.2990 0.057 Uiso 1 1 calc R
C15 C 0.07553(4) 0.56749(12) -0.01434(6) 0.0235(2) Uani 1 1 d .
H15A H 0.0751 0.4962 0.0207 0.028 Uiso 1 1 calc R
H15B H 0.0775 0.5298 -0.0624 0.028 Uiso 1 1 calc R
C16 C 0.12438(4) 0.75267(13) -0.03291(7) 0.0275(2) Uani 1 1 d .
H16A H 0.0912 0.7988 -0.0477 0.041 Uiso 1 1 calc R
H16B H 0.1311 0.7176 -0.0781 0.041 Uiso 1 1 calc R
H16C H 0.1524 0.8118 -0.0073 0.041 Uiso 1 1 calc R
C17 C 0.16949(4) 0.57578(12) 0.04245(6) 0.0231(2) Uani 1 1 d .
C18 C 0.21557(4) 0.63590(13) 0.08679(6) 0.0249(2) Uani 1 1 d .
C19 C 0.26192(4) 0.56624(14) 0.10419(6) 0.0306(3) Uani 1 1 d .
H19 H 0.2933 0.6071 0.1319 0.037 Uiso 1 1 calc R
C20 C 0.26361(5) 0.43974(15) 0.08246(7) 0.0332(3) Uani 1 1 d .
H20 H 0.2957 0.3950 0.0947 0.040 Uiso 1 1 calc R
C21 C 0.21797(5) 0.37939(14) 0.04270(7) 0.0318(3) Uani 1 1 d .
H21 H 0.2183 0.2915 0.0295 0.038 Uiso 1 1 calc R
C22 C 0.17155(4) 0.44750(13) 0.02207(7) 0.0279(3) Uani 1 1 d .
H22 H 0.1406 0.4058 -0.0065 0.033 Uiso 1 1 calc R
C23 C 0.21834(4) 0.76880(13) 0.11653(6) 0.0254(2) Uani 1 1 d .
C24 C 0.19365(4) 0.80358(12) 0.17051(6) 0.0244(2) Uani 1 1 d .
C25 C 0.20054(5) 0.92533(13) 0.20247(7) 0.0302(3) Uani 1 1 d .
H25 H 0.1840 0.9476 0.2393 0.036 Uiso 1 1 calc R
C26 C 0.23154(5) 1.01483(15) 0.18068(8) 0.0366(3) Uani 1 1 d .
H26 H 0.2361 1.0979 0.2027 0.044 Uiso 1 1 calc R
C27 C 0.25568(5) 0.98294(16) 0.12704(7) 0.0384(3) Uani 1 1 d .
H27 H 0.2765 1.0442 0.1115 0.046 Uiso 1 1 calc R
C28 C 0.24922(5) 0.86085(15) 0.09619(7) 0.0328(3) Uani 1 1 d .
H28 H 0.2664 0.8391 0.0600 0.039 Uiso 1 1 calc R
C29 C 0.14398(6) 0.73764(15) 0.25058(7) 0.0357(3) Uani 1 1 d .
H29A H 0.1723 0.7616 0.2956 0.054 Uiso 1 1 calc R
H29B H 0.1261 0.6618 0.2617 0.054 Uiso 1 1 calc R
H29C H 0.1193 0.8089 0.2361 0.054 Uiso 1 1 calc R
H1 H 0.0825(9) 0.699(2) 0.0915(12) 0.064 Uiso 1 1 d .

loop_
_atom_site_aniso_label
_atom_site_aniso_U_11
_atom_site_aniso_U_22
_atom_site_aniso_U_33
_atom_site_aniso_U_23
_atom_site_aniso_U_13
_atom_site_aniso_U_12
O1 0.0155(4) 0.0494(6) 0.0166(4) -0.0043(3) 0.0018(3) 0.0024(3)
O2 0.0241(4) 0.0380(5) 0.0218(4) -0.0035(3) 0.0117(3) -0.0053(3)
N1 0.0130(4) 0.0343(5) 0.0174(4) -0.0004(4) 0.0030(3) 0.0018(3)
C1 0.0146(5) 0.0357(6) 0.0162(5) -0.0010(4) 0.0029(4) -0.0007(4)
C2 0.0142(4) 0.0343(6) 0.0186(5) -0.0008(4) 0.0046(4) 0.0001(4)
C3 0.0167(5) 0.0357(6) 0.0173(5) -0.0020(4) 0.0049(4) -0.0007(4)
C4 0.0156(5) 0.0339(6) 0.0180(5) 0.0010(4) 0.0029(4) -0.0014(4)
C5 0.0142(5) 0.0331(6) 0.0223(5) 0.0000(4) 0.0040(4) 0.0006(4)
C6 0.0155(5) 0.0333(6) 0.0201(5) -0.0024(4) 0.0059(4) -0.0011(4)
C7 0.0178(5) 0.0392(7) 0.0256(5) -0.0077(5) 0.0087(4) -0.0017(4)
C8 0.0242(6) 0.0446(8) 0.0376(7) -0.0150(6) 0.0120(5) -0.0066(5)
C9 0.0301(6) 0.0525(8) 0.0245(6) -0.0057(5) 0.0139(5) -0.0020(6)
C10 0.0198(5) 0.0451(8) 0.0397(7) -0.0140(6) 0.0110(5) 0.0000(5)
C11 0.0168(5) 0.0401(7) 0.0186(5) 0.0010(4) 0.0014(4) -0.0011(4)
C12 0.0212(6) 0.0823(12) 0.0253(6) -0.0037(7) 0.0025(5) -0.0087(6)
C13 0.0371(7) 0.0460(8) 0.0309(7) 0.0070(6) -0.0065(5) -0.0013(6)
C14 0.0335(7) 0.0519(9) 0.0223(6) -0.0057(5) -0.0001(5) 0.0008(6)
C15 0.0146(5) 0.0348(6) 0.0208(5) -0.0024(4) 0.0046(4) 0.0009(4)
C16 0.0178(5) 0.0384(7) 0.0241(5) 0.0036(5) 0.0030(4) 0.0005(4)
C17 0.0152(5) 0.0391(6) 0.0155(4) 0.0009(4) 0.0052(4) 0.0037(4)
C18 0.0167(5) 0.0441(7) 0.0140(4) 0.0013(4) 0.0046(4) 0.0026(4)
C19 0.0158(5) 0.0560(8) 0.0187(5) 0.0025(5) 0.0034(4) 0.0049(5)
C20 0.0204(5) 0.0566(8) 0.0230(5) 0.0051(5) 0.0073(4) 0.0138(5)
C21 0.0262(6) 0.0446(8) 0.0264(6) 0.0012(5) 0.0107(5) 0.0113(5)
C22 0.0198(5) 0.0408(7) 0.0234(5) -0.0020(5) 0.0072(4) 0.0048(5)
C23 0.0151(5) 0.0427(7) 0.0160(5) 0.0010(4) 0.0012(4) -0.0019(4)
C24 0.0166(5) 0.0363(6) 0.0186(5) 0.0012(4) 0.0027(4) -0.0021(4)
C25 0.0254(6) 0.0389(7) 0.0248(5) -0.0011(5) 0.0051(4) -0.0017(5)
C26 0.0353(7) 0.0392(7) 0.0306(6) 0.0011(5) 0.0028(5) -0.0079(5)
C27 0.0331(7) 0.0522(9) 0.0267(6) 0.0064(6) 0.0039(5) -0.0150(6)
C28 0.0217(5) 0.0573(9) 0.0184(5) 0.0019(5) 0.0042(4) -0.0091(5)
C29 0.0374(7) 0.0501(8) 0.0256(6) -0.0087(5) 0.0185(5) -0.0108(6)

loop_
_atom_type_symbol
_atom_type_description
_atom_type_scat_dispersion_real
_atom_type_scat_dispersion_imag
_atom_type_scat_source
C C 0.0033 0.0016 'International Tables Vol C Tables 4.2.6.8 and 6.1.1.4'
H H 0.0000 0.0000 'International Tables Vol C Tables 4.2.6.8 and 6.1.1.4'
N N 0.0061 0.0033 'International Tables Vol C Tables 4.2.6.8 and 6.1.1.4'
O O 0.0106 0.0060 'International Tables Vol C Tables 4.2.6.8 and 6.1.1.4'

loop_
_geom_angle_atom_site_label_1
_geom_angle_atom_site_label_2
_geom_angle_atom_site_label_3
_geom_angle
C1 O1 H1 107.0(14)
C24 O2 C29 116.77(10)
C17 N1 C16 112.22(9)
C17 N1 C15 113.83(10)
C16 N1 C15 110.42(9)
O1 C1 C2 119.34(10)
O1 C1 C6 119.91(10)
C2 C1 C6 120.75(10)
C3 C2 C1 119.94(10)
C3 C2 C15 119.48(10)
C1 C2 C15 120.52(9)
C4 C3 C2 121.65(10)
C4 C3 H3 119.2
C2 C3 H3 119.2
C3 C4 C5 116.94(10)
C3 C4 C11 121.97(10)
C5 C4 C11 121.05(10)
C4 C5 C6 123.89(10)
C4 C5 H5 118.1
C6 C5 H5 118.1
C5 C6 C1 116.78(10)
C5 C6 C7 121.86(10)
C1 C6 C7 121.37(10)
C6 C7 C10 111.85(9)
C6 C7 C8 110.17(9)
C10 C7 C8 107.50(11)
C6 C7 C9 109.97(11)
C10 C7 C9 107.25(10)
C8 C7 C9 110.04(10)
C7 C8 H8A 109.5
C7 C8 H8B 109.5
H8A C8 H8B 109.5
C7 C8 H8C 109.5
H8A C8 H8C 109.5
H8B C8 H8C 109.5
C7 C9 H9A 109.5
C7 C9 H9B 109.5
H9A C9 H9B 109.5
C7 C9 H9C 109.5
H9A C9 H9C 109.5
H9B C9 H9C 109.5
C7 C10 H10A 109.5
C7 C10 H10B 109.5
H10A C10 H10B 109.5
C7 C10 H10C 109.5
H10A C10 H10C 109.5
H10B C10 H10C 109.5
C13 C11 C12 110.33(12)
C13 C11 C4 108.77(10)
C12 C11 C4 110.67(10)
C13 C11 C14 108.28(11)
C12 C11 C14 107.32(11)
C4 C11 C14 111.45(10)
C11 C12 H12A 109.5
C11 C12 H12B 109.5
H12A C12 H12B 109.5
C11 C12 H12C 109.5
H12A C12 H12C 109.5
H12B C12 H12C 109.5
C11 C13 H13A 109.5
C11 C13 H13B 109.5
H13A C13 H13B 109.5
C11 C13 H13C 109.5
H13A C13 H13C 109.5
H13B C13 H13C 109.5
C11 C14 H14A 109.5
C11 C14 H14B 109.5
H14A C14 H14B 109.5
C11 C14 H14C 109.5
H14A C14 H14C 109.5
H14B C14 H14C 109.5
N1 C15 C2 112.31(10)
N1 C15 H15A 109.1
C2 C15 H15A 109.1
N1 C15 H15B 109.1
C2 C15 H15B 109.1
H15A C15 H15B 107.9
N1 C16 H16A 109.5
N1 C16 H16B 109.5
H16A C16 H16B 109.5
N1 C16 H16C 109.5
H16A C16 H16C 109.5
H16B C16 H16C 109.5
C22 C17 C18 118.84(10)
C22 C17 N1 121.36(10)
C18 C17 N1 119.79(11)
C19 C18 C17 118.25(12)
C19 C18 C23 117.23(11)
C17 C18 C23 124.52(10)
C20 C19 C18 122.26(12)
C20 C19 H19 118.9
C18 C19 H19 118.9
C21 C20 C19 119.14(11)
C21 C20 H20 120.4
C19 C20 H20 120.4
C20 C21 C22 119.93(13)
C20 C21 H21 120.0
C22 C21 H21 120.0
C21 C22 C17 121.42(12)
C21 C22 H22 119.3
C17 C22 H22 119.3
C28 C23 C24 117.66(12)
C28 C23 C18 120.60(11)
C24 C23 C18 121.53(11)
O2 C24 C25 123.73(11)
O2 C24 C23 115.72(11)
C25 C24 C23 120.52(11)
C24 C25 C26 120.25(12)
C24 C25 H25 119.9
C26 C25 H25 119.9
C27 C26 C25 120.10(14)
C27 C26 H26 119.9
C25 C26 H26 119.9
C26 C27 C28 119.33(12)
C26 C27 H27 120.3
C28 C27 H27 120.3
C27 C28 C23 122.13(12)
C27 C28 H28 118.9
C23 C28 H28 118.9
O2 C29 H29A 109.5
O2 C29 H29B 109.5
H29A C29 H29B 109.5
O2 C29 H29C 109.5
H29A C29 H29C 109.5
H29B C29 H29C 109.5

loop_
_geom_bond_atom_site_label_1
_geom_bond_atom_site_label_2
_geom_bond_distance
O1 C1 1.3747(12)
O1 H1 0.90(2)
O2 C24 1.3699(14)
O2 C29 1.4269(14)
N1 C17 1.4330(14)
N1 C16 1.4717(15)
N1 C15 1.4760(14)
C1 C2 1.3943(15)
C1 C6 1.4093(15)
C2 C3 1.3932(14)
C2 C15 1.5050(15)
C3 C4 1.3880(15)
C3 H3 0.9500
C4 C5 1.4000(16)
C4 C11 1.5352(15)
C5 C6 1.4003(15)
C5 H5 0.9500
C6 C7 1.5360(15)
C7 C10 1.5361(17)
C7 C8 1.5369(18)
C7 C9 1.5407(19)
C8 H8A 0.9800
C8 H8B 0.9800
C8 H8C 0.9800
C9 H9A 0.9800
C9 H9B 0.9800
C9 H9C 0.9800
C10 H10A 0.9800
C10 H10B 0.9800
C10 H10C 0.9800
C11 C13 1.520(2)
C11 C12 1.5347(17)
C11 C14 1.5390(19)
C12 H12A 0.9800
C12 H12B 0.9800
C12 H12C 0.9800
C13 H13A 0.9800
C13 H13B 0.9800
C13 H13C 0.9800
C14 H14A 0.9800
C14 H14B 0.9800
C14 H14C 0.9800
C15 H15A 0.9900
C15 H15B 0.9900
C16 H16A 0.9800
C16 H16B 0.9800
C16 H16C 0.9800
C17 C22 1.3959(18)
C17 C18 1.4145(15)
C18 C19 1.3980(16)
C18 C23 1.4853(18)
C19 C20 1.384(2)
C19 H19 0.9500
C20 C21 1.3825(19)
C20 H20 0.9500
C21 C22 1.3902(16)
C21 H21 0.9500
C22 H22 0.9500
C23 C28 1.3956(17)
C23 C24 1.4065(16)
C24 C25 1.3899(18)
C25 C26 1.3921(19)
C25 H25 0.9500
C26 C27 1.384(2)
C26 H26 0.9500
C27 C28 1.385(2)
C27 H27 0.9500
C28 H28 0.9500
C29 H29A 0.9800
C29 H29B 0.9800
C29 H29C 0.9800

loop_
_geom_torsion_atom_site_label_1
_geom_torsion_atom_site_label_2
_geom_torsion_atom_site_label_3
_geom_torsion_atom_site_label_4
_geom_torsion
O1 C1 C2 C3 -177.91(11)
C6 C1 C2 C3 2.50(18)
O1 C1 C2 C15 4.78(17)
C6 C1 C2 C15 -174.80(11)
C1 C2 C3 C4 -0.80(18)
C15 C2 C3 C4 176.53(11)
C2 C3 C4 C5 -0.72(17)
C2 C3 C4 C11 177.12(11)
C3 C4 C5 C6 0.60(18)
C11 C4 C5 C6 -177.26(11)
C4 C5 C6 C1 1.01(18)
C4 C5 C6 C7 -179.24(11)
O1 C1 C6 C5 177.86(10)
C2 C1 C6 C5 -2.55(17)
O1 C1 C6 C7 -1.89(17)
C2 C1 C6 C7 177.69(11)
C5 C6 C7 C10 3.01(17)
C1 C6 C7 C10 -177.25(12)
C5 C6 C7 C8 -116.49(13)
C1 C6 C7 C8 63.26(15)
C5 C6 C7 C9 122.06(12)
C1 C6 C7 C9 -58.20(14)
C3 C4 C11 C13 -107.34(14)
C5 C4 C11 C13 70.41(14)
C3 C4 C11 C12 131.30(14)
C5 C4 C11 C12 -50.95(16)
C3 C4 C11 C14 11.95(16)
C5 C4 C11 C14 -170.30(12)
C17 N1 C15 C2 172.66(9)
C16 N1 C15 C2 -60.07(12)
C3 C2 C15 N1 127.49(11)
C1 C2 C15 N1 -55.19(14)
C16 N1 C17 C22 -114.65(12)
C15 N1 C17 C22 11.68(14)
C16 N1 C17 C18 64.67(13)
C15 N1 C17 C18 -169.00(9)
C22 C17 C18 C19 4.03(16)
N1 C17 C18 C19 -175.31(10)
C22 C17 C18 C23 -175.94(10)
N1 C17 C18 C23 4.73(16)
C17 C18 C19 C20 -2.98(17)
C23 C18 C19 C20 176.99(11)
C18 C19 C20 C21 -0.52(18)
C19 C20 C21 C22 2.93(18)
C20 C21 C22 C17 -1.81(18)
C18 C17 C22 C21 -1.73(17)
N1 C17 C22 C21 177.59(10)
C19 C18 C23 C28 60.32(15)
C17 C18 C23 C28 -119.71(13)
C19 C18 C23 C24 -114.41(12)
C17 C18 C23 C24 65.55(15)
C29 O2 C24 C25 -4.90(17)
C29 O2 C24 C23 173.17(11)
C28 C23 C24 O2 -178.72(10)
C18 C23 C24 O2 -3.84(15)
C28 C23 C24 C25 -0.58(17)
C18 C23 C24 C25 174.30(10)
O2 C24 C25 C26 178.73(11)
C23 C24 C25 C26 0.75(18)
C24 C25 C26 C27 0.0(2)
C25 C26 C27 C28 -0.9(2)
C26 C27 C28 C23 1.0(2)
C24 C23 C28 C27 -0.32(18)
C18 C23 C28 C27 -175.25(11)
